data_7040194
loop_
_publ_author_name
'Yilmaz, Veysel T.'
'Icsel, Ceyda'
'Suyunova, Feruza'
'Aygun, Muhittin'
'Aztopal, Nazlihan'
'Ulukaya, Engin'

_publ_section_title
;
 Ni(ii)/Cu(ii)/Zn(ii) 5,5-diethylbarbiturate complexes with
 1,10-phenanthroline and 2,2'-dipyridylamine: synthesis, structures,
 DNA/BSA binding, nuclease activity, molecular docking, cellular uptake,
 cytotoxicity and the mode of cell death.
;
_journal_issue 25
_journal_name_full 'Dalton transactions (Cambridge, England : 2003)'
_journal_page_first 10466
_journal_page_last 10479
_journal_paper_doi 10.1039/c6dt01726f
_journal_volume 45
_journal_year 2016
_chemical_formula_moiety 'C28 H30 Cu N6 O6'
_chemical_formula_sum 'C28 H30 Cu N6 O6'
_chemical_formula_weight 610.12
_chemical_name_systematic
;
 ?
;
_space_group_IT_number 15
_symmetry_cell_setting monoclinic
_symmetry_Int_Tables_number 15
_symmetry_space_group_name_Hall '-C 2yc'
_symmetry_space_group_name_H-M 'C 1 2/c 1'
_atom_sites_solution_hydrogens geom
_atom_sites_solution_primary direct
_atom_sites_solution_secondary difmap
_audit_creation_method SHELXL-97
_audit_update_record
;
2016-05-01 deposited with the CCDC.
2016-05-25 downloaded from the CCDC.
;
_cell_angle_alpha 90.00
_cell_angle_beta 102.057(5)
_cell_angle_gamma 90.00
_cell_formula_units_Z 4
_cell_length_a 17.3587(11)
_cell_length_b 18.5081(9)
_cell_length_c 8.7157(6)
_cell_measurement_reflns_used 10520
_cell_measurement_temperature 293(2)
_cell_measurement_theta_max 28.00
_cell_measurement_theta_min 2.39
_cell_volume 2738.4(3)
_computing_cell_refinement X-AREA
_computing_data_collection 'X-AREA (Stoe & Cie, 2002)'
_computing_data_reduction 'X-RED32 (Stoe & Cie, 2002)'
_computing_molecular_graphics 'ORTEP-3 for Windows (Farrugia, 1997)'
_computing_publication_material 'WinGX (Farrugia, 1999)'
_computing_structure_refinement 'SHELXL97 (Sheldrick, 1997)'
_computing_structure_solution 'SHELXS97 (Sheldrick, 1997)'
_diffrn_ambient_temperature 293(2)
_diffrn_measured_fraction_theta_full 0.999
_diffrn_measured_fraction_theta_max 0.999
_diffrn_measurement_device '2-circle goniometer'
_diffrn_measurement_device_type 'STOE IPDS 2'
_diffrn_measurement_method 'rotation method'
_diffrn_radiation_monochromator graphite
_diffrn_radiation_source 'fine-focus sealed tube'
_diffrn_radiation_type MoK\a
_diffrn_radiation_wavelength 0.71073
_diffrn_reflns_av_R_equivalents 0.0564
_diffrn_reflns_av_sigmaI/netI 0.0617
_diffrn_reflns_limit_h_max 21
_diffrn_reflns_limit_h_min -21
_diffrn_reflns_limit_k_max 23
_diffrn_reflns_limit_k_min -23
_diffrn_reflns_limit_l_max 10
_diffrn_reflns_limit_l_min -10
_diffrn_reflns_number 10337
_diffrn_reflns_theta_full 26.50
_diffrn_reflns_theta_max 26.50
_diffrn_reflns_theta_min 2.40
_exptl_absorpt_coefficient_mu 0.852
_exptl_absorpt_correction_T_max 0.9660
_exptl_absorpt_correction_T_min 0.8009
_exptl_absorpt_correction_type integration
_exptl_absorpt_process_details '(X-RED32; Stoe & Cie, 2002)'
_exptl_crystal_colour violet
_exptl_crystal_density_diffrn 1.480
_exptl_crystal_density_method 'not measured'
_exptl_crystal_description needle
_exptl_crystal_F_000 1268
_exptl_crystal_size_max 0.420
_exptl_crystal_size_mid 0.167
_exptl_crystal_size_min 0.030
_refine_diff_density_max 0.332
_refine_diff_density_min -0.279
_refine_diff_density_rms 0.057
_refine_ls_extinction_method none
_refine_ls_goodness_of_fit_ref 0.936
_refine_ls_hydrogen_treatment mixed
_refine_ls_matrix_type full
_refine_ls_number_parameters 186
_refine_ls_number_reflns 2842
_refine_ls_number_restraints 0
_refine_ls_restrained_S_all 0.936
_refine_ls_R_factor_all 0.0711
_refine_ls_R_factor_gt 0.0437
_refine_ls_shift/su_max 0.001
_refine_ls_shift/su_mean 0.000
_refine_ls_structure_factor_coef Fsqd
_refine_ls_weighting_details 'calc w=1/[\s^2^(Fo^2^)+(0.0392P)^2^+0.0000P] where P=(Fo^2^+2Fc^2^)/3'
_refine_ls_weighting_scheme calc
_refine_ls_wR_factor_gt 0.0799
_refine_ls_wR_factor_ref 0.0864
_reflns_number_gt 2076
_reflns_number_total 2842
_reflns_threshold_expression >2sigma(I)
_cod_data_source_file c6dt01726f2.cif
_cod_data_source_block Compound_IIA
_cod_original_sg_symbol_H-M 'C 2/c'
_cod_database_code 7040194

loop_
_symmetry_equiv_pos_as_xyz
'x, y, z'
'-x, y, -z+1/2'
'x+1/2, y+1/2, z'
'-x+1/2, y+1/2, -z+1/2'
'-x, -y, -z'
'x, -y, z-1/2'
'-x+1/2, -y+1/2, -z'
'x+1/2, -y+1/2, z-1/2'

loop_
_atom_site_label
_atom_site_type_symbol
_atom_site_fract_x
_atom_site_fract_y
_atom_site_fract_z
_atom_site_U_iso_or_equiv
_atom_site_adp_type
_atom_site_occupancy
_atom_site_symmetry_multiplicity
_atom_site_calc_flag
_atom_site_refinement_flags
C1 C 0.61957(17) 0.58714(17) 0.6057(3) 0.0453(7) Uani 1 1 d .
H1 H 0.6391 0.6318 0.5832 0.054 Uiso 1 1 calc R
C2 C 0.65367(18) 0.52426(19) 0.5609(4) 0.0517(8) Uani 1 1 d .
H2 H 0.6955 0.5277 0.5097 0.062 Uiso 1 1 calc R
C3 C 0.62622(19) 0.45824(18) 0.5916(4) 0.0531(8) Uani 1 1 d .
H3 H 0.6486 0.4165 0.5607 0.064 Uiso 1 1 calc R
C4 C 0.56328(18) 0.45386(15) 0.6709(3) 0.0436(7) Uani 1 1 d .
C5 C 0.53229(15) 0.51926(14) 0.7101(3) 0.0358(6) Uani 1 1 d .
C6 C 0.5295(2) 0.38774(16) 0.7110(4) 0.0558(9) Uani 1 1 d .
H6 H 0.5487 0.3440 0.6824 0.067 Uiso 1 1 calc R
C7 C 0.43869(16) 0.78528(17) 0.9102(3) 0.0459(7) Uani 1 1 d .
C8 C 0.38377(15) 0.84810(15) 0.9261(3) 0.0404(7) Uani 1 1 d .
C9 C 0.30324(15) 0.84079(16) 0.8187(3) 0.0405(6) Uani 1 1 d .
C10 C 0.35456(14) 0.74527(15) 0.6734(3) 0.0350(6) Uani 1 1 d .
C11 C 0.4226(2) 0.9164(2) 0.8664(4) 0.0665(10) Uani 1 1 d .
H11A H 0.4764 0.9198 0.9252 0.080 Uiso 1 1 calc R
H11B H 0.4248 0.9084 0.7574 0.080 Uiso 1 1 calc R
C12 C 0.3838(3) 0.9871(2) 0.8775(6) 0.1036(16) Uani 1 1 d .
H12A H 0.4125 1.0244 0.8373 0.155 Uiso 1 1 calc R
H12B H 0.3830 0.9971 0.9853 0.155 Uiso 1 1 calc R
H12C H 0.3308 0.9855 0.8172 0.155 Uiso 1 1 calc R
C13 C 0.37765(19) 0.85832(19) 1.0958(4) 0.0547(8) Uani 1 1 d .
H13A H 0.4299 0.8676 1.1580 0.066 Uiso 1 1 calc R
H13B H 0.3457 0.9007 1.1028 0.066 Uiso 1 1 calc R
C14 C 0.3431(3) 0.7957(3) 1.1654(5) 0.0865(13) Uani 1 1 d .
H14A H 0.3408 0.8065 1.2721 0.130 Uiso 1 1 calc R
H14B H 0.3753 0.7537 1.1628 0.130 Uiso 1 1 calc R
H14C H 0.2908 0.7865 1.1061 0.130 Uiso 1 1 calc R
N1 N 0.56005(12) 0.58475(12) 0.6793(3) 0.0362(5) Uani 1 1 d .
N2 N 0.42195(12) 0.74069(12) 0.7838(3) 0.0374(5) Uani 1 1 d .
N3 N 0.29918(12) 0.79695(12) 0.6917(3) 0.0397(5) Uani 1 1 d .
H3A H 0.2588 0.8017 0.6162 0.048 Uiso 1 1 calc R
O1 O 0.49919(14) 0.77746(17) 1.0084(3) 0.0871(9) Uani 1 1 d .
O2 O 0.24617(12) 0.87411(13) 0.8394(3) 0.0577(6) Uani 1 1 d .
O3 O 0.34046(11) 0.70441(11) 0.5609(2) 0.0467(5) Uani 1 1 d .
Cu1 Cu 0.5000 0.66839(3) 0.7500 0.03269(15) Uani 1 2 d S

loop_
_atom_site_aniso_label
_atom_site_aniso_U_11
_atom_site_aniso_U_22
_atom_site_aniso_U_33
_atom_site_aniso_U_23
_atom_site_aniso_U_13
_atom_site_aniso_U_12
C1 0.0405(15) 0.0469(18) 0.0490(17) 0.0009(14) 0.0105(13) 0.0040(13)
C2 0.0459(16) 0.061(2) 0.0480(18) -0.0059(15) 0.0099(14) 0.0132(15)
C3 0.0603(19) 0.051(2) 0.0424(17) -0.0068(15) -0.0027(15) 0.0238(16)
C4 0.0553(18) 0.0341(16) 0.0350(15) -0.0033(12) -0.0052(13) 0.0116(13)
C5 0.0422(14) 0.0310(14) 0.0296(14) 0.0007(11) -0.0032(10) 0.0031(11)
C6 0.085(3) 0.0277(15) 0.0461(19) -0.0031(13) -0.0056(15) 0.0103(15)
C7 0.0397(16) 0.0512(18) 0.0433(17) -0.0079(14) 0.0004(13) 0.0063(14)
C8 0.0373(14) 0.0373(17) 0.0441(16) -0.0065(12) 0.0029(12) 0.0014(11)
C9 0.0393(14) 0.0371(16) 0.0431(15) -0.0007(13) 0.0045(11) 0.0051(13)
C10 0.0282(12) 0.0328(14) 0.0425(16) 0.0005(12) 0.0035(11) 0.0012(11)
C11 0.065(2) 0.068(2) 0.063(2) 0.0017(19) 0.0049(17) -0.0155(19)
C12 0.135(4) 0.057(3) 0.109(4) 0.022(3) 0.002(3) -0.017(3)
C13 0.0528(18) 0.062(2) 0.0458(18) -0.0073(15) 0.0034(14) 0.0019(15)
C14 0.097(3) 0.096(3) 0.060(2) 0.021(2) 0.003(2) -0.020(3)
N1 0.0338(12) 0.0324(13) 0.0403(13) -0.0001(10) 0.0031(10) 0.0002(9)
N2 0.0321(11) 0.0336(13) 0.0428(13) -0.0026(10) -0.0005(10) 0.0053(10)
N3 0.0324(11) 0.0434(13) 0.0382(13) -0.0091(11) -0.0041(9) 0.0097(10)
O1 0.0577(14) 0.114(2) 0.0709(16) -0.0368(16) -0.0289(13) 0.0389(15)
O2 0.0476(12) 0.0600(14) 0.0622(14) -0.0172(11) 0.0036(10) 0.0209(11)
O3 0.0395(10) 0.0470(12) 0.0489(12) -0.0175(10) -0.0011(9) 0.0041(9)
Cu1 0.0284(2) 0.0258(2) 0.0417(3) 0.000 0.00244(17) 0.000

loop_
_atom_type_symbol
_atom_type_description
_atom_type_scat_dispersion_real
_atom_type_scat_dispersion_imag
_atom_type_scat_source
C C 0.0033 0.0016 'International Tables Vol C Tables 4.2.6.8 and 6.1.1.4'
H H 0.0000 0.0000 'International Tables Vol C Tables 4.2.6.8 and 6.1.1.4'
N N 0.0061 0.0033 'International Tables Vol C Tables 4.2.6.8 and 6.1.1.4'
O O 0.0106 0.0060 'International Tables Vol C Tables 4.2.6.8 and 6.1.1.4'
Cu Cu 0.3201 1.2651 'International Tables Vol C Tables 4.2.6.8 and 6.1.1.4'

loop_
_geom_angle_atom_site_label_1
_geom_angle_atom_site_label_2
_geom_angle_atom_site_label_3
_geom_angle
_geom_angle_site_symmetry_1
_geom_angle_site_symmetry_3
N1 C1 C2 121.7(3) . .
N1 C1 H1 119.1 . .
C2 C1 H1 119.1 . .
C3 C2 C1 120.5(3) . .
C3 C2 H2 119.7 . .
C1 C2 H2 119.7 . .
C2 C3 C4 119.2(3) . .
C2 C3 H3 120.4 . .
C4 C3 H3 120.4 . .
C5 C4 C3 116.6(3) . .
C5 C4 C6 118.9(3) . .
C3 C4 C6 124.5(3) . .
N1 C5 C4 123.9(3) . .
N1 C5 C5 116.27(15) . 2_656
C4 C5 C5 119.87(18) . 2_656
C6 C6 C4 121.22(18) 2_656 .
C6 C6 H6 119.4 2_656 .
C4 C6 H6 119.4 . .
O1 C7 N2 120.3(3) . .
O1 C7 C8 119.4(3) . .
N2 C7 C8 120.2(2) . .
C13 C8 C9 111.7(2) . .
C13 C8 C7 110.8(2) . .
C9 C8 C7 112.8(2) . .
C13 C8 C11 110.2(3) . .
C9 C8 C11 105.7(2) . .
C7 C8 C11 105.3(2) . .
O2 C9 N3 121.3(2) . .
O2 C9 C8 122.6(3) . .
N3 C9 C8 116.0(2) . .
O3 C10 N2 122.0(2) . .
O3 C10 N3 119.4(2) . .
N2 C10 N3 118.5(2) . .
C12 C11 C8 117.1(3) . .
C12 C11 H11A 108.0 . .
C8 C11 H11A 108.0 . .
C12 C11 H11B 108.0 . .
C8 C11 H11B 108.0 . .
H11A C11 H11B 107.3 . .
C11 C12 H12A 109.5 . .
C11 C12 H12B 109.5 . .
H12A C12 H12B 109.5 . .
C11 C12 H12C 109.5 . .
H12A C12 H12C 109.5 . .
H12B C12 H12C 109.5 . .
C14 C13 C8 114.6(3) . .
C14 C13 H13A 108.6 . .
C8 C13 H13A 108.6 . .
C14 C13 H13B 108.6 . .
C8 C13 H13B 108.6 . .
H13A C13 H13B 107.6 . .
C13 C14 H14A 109.5 . .
C13 C14 H14B 109.5 . .
H14A C14 H14B 109.5 . .
C13 C14 H14C 109.5 . .
H14A C14 H14C 109.5 . .
H14B C14 H14C 109.5 . .
C1 N1 C5 118.2(2) . .
C1 N1 Cu1 128.5(2) . .
C5 N1 Cu1 113.32(18) . .
C10 N2 C7 123.1(2) . .
C10 N2 Cu1 117.08(18) . .
C7 N2 Cu1 119.79(17) . .
C9 N3 C10 125.7(2) . .
C9 N3 H3A 117.1 . .
C10 N3 H3A 117.1 . .
N2 Cu1 N2 94.42(13) 2_656 .
N2 Cu1 N1 167.20(8) 2_656 2_656
N2 Cu1 N1 93.42(9) . 2_656
N2 Cu1 N1 93.42(9) 2_656 .
N2 Cu1 N1 167.20(8) . .
N1 Cu1 N1 80.79(13) 2_656 .

loop_
_geom_bond_atom_site_label_1
_geom_bond_atom_site_label_2
_geom_bond_distance
_geom_bond_site_symmetry_2
C1 N1 1.326(4) .
C1 C2 1.398(4) .
C1 H1 0.9300 .
C2 C3 1.358(5) .
C2 H2 0.9300 .
C3 C4 1.412(5) .
C3 H3 0.9300 .
C4 C5 1.396(4) .
C4 C6 1.432(4) .
C5 N1 1.352(3) .
C5 C5 1.437(6) 2_656
C6 C6 1.342(7) 2_656
C6 H6 0.9300 .
C7 O1 1.217(3) .
C7 N2 1.358(4) .
C7 C8 1.528(4) .
C8 C13 1.517(4) .
C8 C9 1.517(4) .
C8 C11 1.571(5) .
C9 O2 1.212(3) .
C9 N3 1.362(3) .
C10 O3 1.222(3) .
C10 N2 1.353(3) .
C10 N3 1.389(3) .
C11 C12 1.483(6) .
C11 H11A 0.9700 .
C11 H11B 0.9700 .
C12 H12A 0.9600 .
C12 H12B 0.9600 .
C12 H12C 0.9600 .
C13 C14 1.492(5) .
C13 H13A 0.9700 .
C13 H13B 0.9700 .
C14 H14A 0.9600 .
C14 H14B 0.9600 .
C14 H14C 0.9600 .
N1 Cu1 2.032(2) .
N2 Cu1 1.970(2) .
N3 H3A 0.8600 .
Cu1 N2 1.970(2) 2_656
Cu1 N1 2.032(2) 2_656

loop_
_geom_hbond_atom_site_label_D
_geom_hbond_atom_site_label_H
_geom_hbond_atom_site_label_A
_geom_hbond_distance_DH
_geom_hbond_distance_HA
_geom_hbond_distance_DA
_geom_hbond_angle_DHA
_geom_hbond_site_symmetry_A
N3 H3A O3 0.86 2.06 2.914(3) 170.9 7_566

loop_
_geom_torsion_atom_site_label_1
_geom_torsion_atom_site_label_2
_geom_torsion_atom_site_label_3
_geom_torsion_atom_site_label_4
_geom_torsion
_geom_torsion_site_symmetry_1
_geom_torsion_site_symmetry_4
N1 C1 C2 C3 0.2(5) . .
C1 C2 C3 C4 -0.7(4) . .
C2 C3 C4 C5 1.2(4) . .
C2 C3 C4 C6 -179.6(3) . .
C3 C4 C5 N1 -1.4(4) . .
C6 C4 C5 N1 179.4(2) . .
C3 C4 C5 C5 179.5(3) . 2_656
C6 C4 C5 C5 0.2(4) . 2_656
C5 C4 C6 C6 -2.0(5) . 2_656
C3 C4 C6 C6 178.8(3) . 2_656
O1 C7 C8 C13 -40.6(4) . .
N2 C7 C8 C13 142.5(3) . .
O1 C7 C8 C9 -166.7(3) . .
N2 C7 C8 C9 16.5(4) . .
O1 C7 C8 C11 78.5(4) . .
N2 C7 C8 C11 -98.4(3) . .
C13 C8 C9 O2 35.9(4) . .
C7 C8 C9 O2 161.5(3) . .
C11 C8 C9 O2 -83.9(4) . .
C13 C8 C9 N3 -147.2(3) . .
C7 C8 C9 N3 -21.6(4) . .
C11 C8 C9 N3 92.9(3) . .
C13 C8 C11 C12 -56.9(4) . .
C9 C8 C11 C12 63.9(4) . .
C7 C8 C11 C12 -176.4(3) . .
C9 C8 C13 C14 64.1(4) . .
C7 C8 C13 C14 -62.6(4) . .
C11 C8 C13 C14 -178.7(3) . .
C2 C1 N1 C5 -0.3(4) . .
C2 C1 N1 Cu1 -178.3(2) . .
C4 C5 N1 C1 0.9(4) . .
C5 C5 N1 C1 -179.9(3) 2_656 .
C4 C5 N1 Cu1 179.2(2) . .
C5 C5 N1 Cu1 -1.6(3) 2_656 .
O3 C10 N2 C7 -179.7(3) . .
N3 C10 N2 C7 -1.4(4) . .
O3 C10 N2 Cu1 3.3(4) . .
N3 C10 N2 Cu1 -178.38(19) . .
O1 C7 N2 C10 177.9(3) . .
C8 C7 N2 C10 -5.2(4) . .
O1 C7 N2 Cu1 -5.2(4) . .
C8 C7 N2 Cu1 171.7(2) . .
O2 C9 N3 C10 -165.4(3) . .
C8 C9 N3 C10 17.7(4) . .
O3 C10 N3 C9 172.8(3) . .
N2 C10 N3 C9 -5.5(4) . .
C10 N2 Cu1 N2 112.2(2) . 2_656
C7 N2 Cu1 N2 -64.9(2) . 2_656
C10 N2 Cu1 N1 -77.9(2) . 2_656
C7 N2 Cu1 N1 105.0(2) . 2_656
C10 N2 Cu1 N1 -15.4(6) . .
C7 N2 Cu1 N1 167.5(4) . .
C1 N1 Cu1 N2 -12.8(2) . 2_656
C5 N1 Cu1 N2 169.09(18) . 2_656
C1 N1 Cu1 N2 114.9(5) . .
C5 N1 Cu1 N2 -63.2(5) . .
C1 N1 Cu1 N1 178.7(3) . 2_656
C5 N1 Cu1 N1 0.58(13) . 2_656
